data_2018153
loop_
_publ_author_name
'Fernandes, William B.'
'Arag\~ao, Angelo Q.'
'Martins, Felipe T.'
'Noda-Perez, Caridad'
'Lariucci, Carlito'
'Napolitano, Hamilton B.'

_publ_section_title
;
 The discrete role of chlorine substitutions in the conformation and
 supramolecular architecture of arylsulfonamides
;
_journal_coeditor_code SF3150
_journal_issue 7
_journal_name_full 'Acta Crystallographica Section C'
_journal_page_first o226
_journal_page_last o229
_journal_paper_doi 10.1107/S0108270111019196
_journal_volume 67
_journal_year 2011
_chemical_formula_iupac 'C14 H13 N1 O3 S1'
_chemical_formula_moiety 'C14 H13 N1 O3 S1'
_chemical_formula_sum 'C14 H13 N O3 S'
_chemical_formula_weight 275.31
_chemical_name_systematic
;
<i>N</i>-(4-acetylphenyl)benzenesulfonamide
;
_space_group_crystal_system monoclinic
_space_group_IT_number 14
_space_group_name_Hall '-P 2ybc'
_space_group_name_H-M_alt 'P 1 21/c 1'
_symmetry_space_group_name_Hall '-P 2ybc'
_symmetry_space_group_name_H-M 'P 1 21/c 1'
_atom_sites_solution_hydrogens geom
_atom_sites_solution_primary direct
_atom_sites_solution_secondary difmap
_cell_angle_alpha 90
_cell_angle_beta 98.118(3)
_cell_angle_gamma 90
_cell_formula_units_Z 4
_cell_length_a 13.0007(5)
_cell_length_b 8.3615(4)
_cell_length_c 12.5179(6)
_cell_measurement_reflns_used 5393
_cell_measurement_temperature 293(2)
_cell_measurement_theta_max 27.485
_cell_measurement_theta_min 2.91
_cell_volume 1347.13(11)
_computing_cell_refinement 'SCALEPACK (Otwinowski & Minor, 1997)'
_computing_data_collection 'COLLECT (Nonius, 2000)'
_computing_data_reduction 'DENZO and SCALEPACK (Otwinowski & Minor, 1997)'
_computing_molecular_graphics 'ORTEP-3 for Windows (Farrugia, 1997) and Mercury (Macrae <i>et al.</i>, 2006)'
_computing_publication_material 'WinGX (Farrugia, 1999)'
_computing_structure_refinement 'SHELXL97 (Sheldrick, 2008)'
_computing_structure_solution 'SIR92 (Altomare <i>et al.</i>, 1993)'
_diffrn_ambient_temperature 293(2)
_diffrn_detector_area_resol_mean 9
_diffrn_measured_fraction_theta_full 0.99
_diffrn_measured_fraction_theta_max 0.973
_diffrn_measurement_device_type 'Nonius KappaCCD'
_diffrn_measurement_method 'CCD rotation images, thick slices'
_diffrn_radiation_monochromator graphite
_diffrn_radiation_type MoK\a
_diffrn_radiation_wavelength 0.71073
_diffrn_reflns_av_R_equivalents 0.0462
_diffrn_reflns_limit_h_max 16
_diffrn_reflns_limit_h_min -16
_diffrn_reflns_limit_k_max 8
_diffrn_reflns_limit_k_min -10
_diffrn_reflns_limit_l_max 16
_diffrn_reflns_limit_l_min -15
_diffrn_reflns_number 9368
_diffrn_reflns_reduction_process
;
 Scaled and merged with Sortav
 R.H. Blessing, (1987) Cryst. Rev. 1, 3-58
 R.H. Blessing, (1989) J. Appl. Cryst. 22, 396-397
;
_diffrn_reflns_theta_full 25.5
_diffrn_reflns_theta_max 27.49
_diffrn_reflns_theta_min 3.29
_exptl_absorpt_coefficient_mu 0.243
_exptl_absorpt_correction_type none
_exptl_crystal_colour colourless
_exptl_crystal_density_diffrn 1.357
_exptl_crystal_density_method 'not measured'
_exptl_crystal_description prism
_exptl_crystal_F_000 576
_exptl_crystal_size_max 0.4
_exptl_crystal_size_mid 0.4
_exptl_crystal_size_min 0.35
_refine_diff_density_max 0.246
_refine_diff_density_min -0.396
_refine_ls_extinction_coef 0.030(8)
_refine_ls_extinction_method 'SHELXL97 (Sheldrick, 2008)'
_refine_ls_goodness_of_fit_ref 1.025
_refine_ls_hydrogen_treatment mixed
_refine_ls_matrix_type full
_refine_ls_number_parameters 177
_refine_ls_number_reflns 3006
_refine_ls_number_restraints 0
_refine_ls_restrained_S_all 1.025
_refine_ls_R_factor_all 0.069
_refine_ls_R_factor_gt 0.0483
_refine_ls_shift/su_max 0
_refine_ls_shift/su_mean 0
_refine_ls_structure_factor_coef Fsqd
_refine_ls_weighting_details 'calc w=1/[\s^2^(Fo^2^)+(0.0766P)^2^+0.3229P] where P=(Fo^2^+2Fc^2^)/3'
_refine_ls_weighting_scheme calc
_refine_ls_wR_factor_ref 0.1467
_reflns_number_gt 2214
_reflns_number_total 3006
_reflns_threshold_expression I>2\s(I)
_cod_data_source_file sf3150.cif
_cod_data_source_block I
_cod_original_cell_volume 1347.13(10)
_cod_database_code 2018153
_cod_database_fobs_code 2018153

loop_
_space_group_symop_operation_xyz
'x, y, z'
'-x, y+1/2, -z+1/2'
'-x, -y, -z'
'x, -y-1/2, z-1/2'

loop_
_atom_site_type_symbol
_atom_site_label
_atom_site_fract_x
_atom_site_fract_y
_atom_site_fract_z
_atom_site_U_iso_or_equiv
_atom_site_adp_type
_atom_site_calc_flag
_atom_site_refinement_flags
_atom_site_occupancy
_atom_site_disorder_assembly
_atom_site_disorder_group
S S1 0.28211(4) 0.17624(6) 0.71698(4) 0.0559(2) Uani d . 1 . .
O O1 0.25289(14) 0.33631(18) 0.73879(14) 0.0722(5) Uani d . 1 . .
O O2 0.29545(13) 0.0609(2) 0.80164(12) 0.0707(5) Uani d . 1 . .
O O3 0.12667(13) -0.61566(18) 0.48557(13) 0.0682(4) Uani d . 1 . .
N N1 0.19035(13) 0.1157(2) 0.62299(14) 0.0553(4) Uani d . 1 . .
H H1 0.1663(19) 0.195(3) 0.584(2) 0.066 Uiso d . 1 . .
C C1 0.39650(16) 0.1802(2) 0.65658(16) 0.0533(5) Uani d . 1 . .
C C2 0.39932(19) 0.2771(3) 0.5673(2) 0.0696(6) Uani d . 1 . .
H H2 0.3417 0.3376 0.5393 0.084 Uiso calc R 1 . .
C C3 0.4889(2) 0.2821(4) 0.5208(2) 0.0856(8) Uani d . 1 . .
H H3 0.4917 0.3459 0.4604 0.103 Uiso calc R 1 . .
C C4 0.5743(2) 0.1936(4) 0.5626(3) 0.0898(8) Uani d . 1 . .
H H4 0.6347 0.1985 0.5309 0.108 Uiso calc R 1 . .
C C5 0.5705(2) 0.0986(4) 0.6505(3) 0.0911(9) Uani d . 1 . .
H H5 0.6287 0.0397 0.6788 0.109 Uiso calc R 1 . .
C C6 0.48082(19) 0.0891(3) 0.6981(2) 0.0728(7) Uani d . 1 . .
H H6 0.4777 0.0224 0.7569 0.087 Uiso calc R 1 . .
C C7 0.18028(14) -0.0372(2) 0.57524(15) 0.0473(4) Uani d . 1 . .
C C8 0.21204(16) -0.1768(2) 0.63070(16) 0.0537(5) Uani d . 1 . .
H H8 0.2482 -0.1713 0.7002 0.064 Uiso calc R 1 . .
C C9 0.18986(15) -0.3233(2) 0.58241(16) 0.0507(5) Uani d . 1 . .
H H9 0.2116 -0.416 0.62 0.061 Uiso calc R 1 . .
C C10 0.13564(14) -0.3354(2) 0.47862(15) 0.0472(4) Uani d . 1 . .
C C11 0.10813(19) -0.1941(3) 0.42331(17) 0.0629(6) Uani d . 1 . .
H H11 0.0737 -0.1991 0.353 0.075 Uiso calc R 1 . .
C C12 0.13066(18) -0.0473(2) 0.47025(17) 0.0620(5) Uani d . 1 . .
H H12 0.1125 0.0456 0.4312 0.074 Uiso calc R 1 . .
C C13 0.10407(15) -0.4947(2) 0.43357(16) 0.0514(5) Uani d . 1 . .
C C14 0.03893(18) -0.5070(3) 0.32538(17) 0.0645(6) Uani d . 1 . .
H H14A 0.0273 -0.6176 0.307 0.097 Uiso calc R 1 . .
H H14B 0.0743 -0.4563 0.2721 0.097 Uiso calc R 1 . .
H H14C -0.0266 -0.455 0.3276 0.097 Uiso calc R 1 . .

loop_
_atom_site_aniso_label
_atom_site_aniso_U_11
_atom_site_aniso_U_22
_atom_site_aniso_U_33
_atom_site_aniso_U_12
_atom_site_aniso_U_13
_atom_site_aniso_U_23
S1 0.0663(4) 0.0490(3) 0.0515(3) -0.0054(2) 0.0056(2) -0.0056(2)
O1 0.0854(11) 0.0533(9) 0.0774(11) -0.0009(7) 0.0098(8) -0.0196(8)
O2 0.0904(11) 0.0707(10) 0.0494(8) -0.0129(8) 0.0038(7) 0.0034(7)
O3 0.0851(11) 0.0452(8) 0.0727(10) -0.0006(7) 0.0059(8) 0.0009(7)
N1 0.0599(10) 0.0428(9) 0.0609(10) -0.0011(7) 0.0007(7) -0.0015(8)
C1 0.0569(10) 0.0471(10) 0.0534(11) -0.0043(8) -0.0006(8) -0.0022(8)
C2 0.0688(14) 0.0679(14) 0.0713(14) 0.0025(11) 0.0072(11) 0.0178(11)
C3 0.0857(18) 0.0902(19) 0.0842(18) -0.0042(15) 0.0236(14) 0.0192(15)
C4 0.0646(15) 0.102(2) 0.106(2) -0.0042(14) 0.0236(14) -0.0026(18)
C5 0.0639(15) 0.097(2) 0.108(2) 0.0174(14) -0.0007(14) 0.0047(18)
C6 0.0726(14) 0.0694(15) 0.0724(15) 0.0089(11) -0.0029(11) 0.0118(12)
C7 0.0473(9) 0.0428(10) 0.0518(10) -0.0029(7) 0.0071(7) -0.0003(8)
C8 0.0597(11) 0.0496(11) 0.0489(10) -0.0006(8) -0.0021(8) 0.0015(8)
C9 0.0555(10) 0.0436(10) 0.0514(10) 0.0023(8) 0.0023(8) 0.0049(8)
C10 0.0479(9) 0.0453(10) 0.0480(10) 0.0004(7) 0.0058(7) -0.0003(8)
C11 0.0798(14) 0.0545(12) 0.0489(11) 0.0015(10) -0.0091(10) 0.0020(9)
C12 0.0816(14) 0.0446(11) 0.0551(11) 0.0027(9) -0.0063(10) 0.0072(9)
C13 0.0509(10) 0.0506(11) 0.0539(11) -0.0009(8) 0.0116(8) -0.0050(9)
C14 0.0713(13) 0.0650(14) 0.0561(12) -0.0063(10) 0.0052(10) -0.0118(10)

loop_
_atom_type_symbol
_atom_type_description
_atom_type_scat_dispersion_real
_atom_type_scat_dispersion_imag
_atom_type_scat_source
C C 0.0033 0.0016 'International Tables Vol C Tables 4.2.6.8 and 6.1.1.4'
H H 0 0 'International Tables Vol C Tables 4.2.6.8 and 6.1.1.4'
N N 0.0061 0.0033 'International Tables Vol C Tables 4.2.6.8 and 6.1.1.4'
O O 0.0106 0.006 'International Tables Vol C Tables 4.2.6.8 and 6.1.1.4'
S S 0.1246 0.1234 'International Tables Vol C Tables 4.2.6.8 and 6.1.1.4'

loop_
_geom_angle_atom_site_label_1
_geom_angle_atom_site_label_2
_geom_angle_atom_site_label_3
_geom_angle_site_symmetry_1
_geom_angle_site_symmetry_3
_geom_angle
_geom_angle_publ_flag
O2 S1 O1 . . 119.98(11) ?
O2 S1 N1 . . 109.02(9) ?
O1 S1 N1 . . 103.95(10) ?
O2 S1 C1 . . 108.09(10) ?
O1 S1 C1 . . 109.15(10) ?
N1 S1 C1 . . 105.77(9) ?
C7 N1 S1 . . 126.95(14) ?
C7 N1 H1 . . 117.0(17) ?
S1 N1 H1 . . 110.1(17) ?
C6 C1 C2 . . 121.2(2) ?
C6 C1 S1 . . 120.26(18) ?
C2 C1 S1 . . 118.53(16) ?
C3 C2 C1 . . 118.7(2) ?
C3 C2 H2 . . 120.6 ?
C1 C2 H2 . . 120.6 ?
C2 C3 C4 . . 120.6(3) ?
C2 C3 H3 . . 119.7 ?
C4 C3 H3 . . 119.7 ?
C5 C4 C3 . . 120.1(3) ?
C5 C4 H4 . . 120 ?
C3 C4 H4 . . 120 ?
C4 C5 C6 . . 120.6(2) ?
C4 C5 H5 . . 119.7 ?
C6 C5 H5 . . 119.7 ?
C1 C6 C5 . . 118.7(2) ?
C1 C6 H6 . . 120.6 ?
C5 C6 H6 . . 120.6 ?
C12 C7 C8 . . 119.28(18) ?
C12 C7 N1 . . 117.47(17) ?
C8 C7 N1 . . 123.13(17) ?
C9 C8 C7 . . 119.87(18) ?
C9 C8 H8 . . 120.1 ?
C7 C8 H8 . . 120.1 ?
C8 C9 C10 . . 121.40(18) ?
C8 C9 H9 . . 119.3 ?
C10 C9 H9 . . 119.3 ?
C11 C10 C9 . . 117.66(18) ?
C11 C10 C13 . . 122.44(17) ?
C9 C10 C13 . . 119.80(17) ?
C12 C11 C10 . . 121.44(19) ?
C12 C11 H11 . . 119.3 ?
C10 C11 H11 . . 119.3 ?
C11 C12 C7 . . 120.23(19) ?
C11 C12 H12 . . 119.9 ?
C7 C12 H12 . . 119.9 ?
O3 C13 C10 . . 120.73(18) ?
O3 C13 C14 . . 119.40(19) ?
C10 C13 C14 . . 119.80(18) ?
C13 C14 H14A . . 109.5 ?
C13 C14 H14B . . 109.5 ?
H14A C14 H14B . . 109.5 ?
C13 C14 H14C . . 109.5 ?
H14A C14 H14C . . 109.5 ?
H14B C14 H14C . . 109.5 ?

loop_
_geom_bond_atom_site_label_1
_geom_bond_atom_site_label_2
_geom_bond_site_symmetry_2
_geom_bond_distance
_geom_bond_publ_flag
S1 O2 . 1.4251(16) ?
S1 O1 . 1.4281(16) ?
S1 N1 . 1.6331(17) ?
S1 C1 . 1.761(2) ?
O3 C13 . 1.216(2) ?
N1 C7 . 1.410(2) ?
N1 H1 . 0.85(2) ?
C1 C6 . 1.375(3) ?
C1 C2 . 1.386(3) ?
C2 C3 . 1.374(4) ?
C2 H2 . 0.93 ?
C3 C4 . 1.375(4) ?
C3 H3 . 0.93 ?
C4 C5 . 1.364(4) ?
C4 H4 . 0.93 ?
C5 C6 . 1.384(4) ?
C5 H5 . 0.93 ?
C6 H6 . 0.93 ?
C7 C12 . 1.383(3) ?
C7 C8 . 1.391(3) ?
C8 C9 . 1.378(3) ?
C8 H8 . 0.93 ?
C9 C10 . 1.392(3) ?
C9 H9 . 0.93 ?
C10 C11 . 1.390(3) ?
C10 C13 . 1.482(3) ?
C11 C12 . 1.375(3) ?
C11 H11 . 0.93 ?
C12 H12 . 0.93 ?
C13 C14 . 1.496(3) ?
C14 H14A . 0.96 ?
C14 H14B . 0.96 ?
C14 H14C . 0.96 ?

loop_
_geom_hbond_atom_site_label_D
_geom_hbond_atom_site_label_H
_geom_hbond_atom_site_label_A
_geom_hbond_site_symmetry_A
_geom_hbond_distance_DH
_geom_hbond_distance_HA
_geom_hbond_distance_DA
_geom_hbond_angle_DHA
N1 H1 O3 1_565 0.85(2) 2.03(3) 2.879(2) 173(2)
C9 H9 O1 1_545 0.93 2.56 3.486(2) 172
C5 H5 O1 2_646 0.93 2.42 3.332(3) 165

loop_
_geom_torsion_atom_site_label_1
_geom_torsion_atom_site_label_2
_geom_torsion_atom_site_label_3
_geom_torsion_atom_site_label_4
_geom_torsion_site_symmetry_1
_geom_torsion_site_symmetry_2
_geom_torsion_site_symmetry_3
_geom_torsion_site_symmetry_4
_geom_torsion
_geom_torsion_publ_flag
O2 S1 N1 C7 . . . . -48.6(2) ?
O1 S1 N1 C7 . . . . -177.62(17) ?
C1 S1 N1 C7 . . . . 67.46(19) ?
O2 S1 C1 C6 . . . . -4.2(2) ?
O1 S1 C1 C6 . . . . 127.89(19) ?
N1 S1 C1 C6 . . . . -120.81(19) ?
O2 S1 C1 C2 . . . . 176.07(17) ?
O1 S1 C1 C2 . . . . -51.9(2) ?
N1 S1 C1 C2 . . . . 59.42(19) ?
C6 C1 C2 C3 . . . . -0.6(4) ?
S1 C1 C2 C3 . . . . 179.2(2) ?
C1 C2 C3 C4 . . . . -0.5(4) ?
C2 C3 C4 C5 . . . . 0.5(5) ?
C3 C4 C5 C6 . . . . 0.5(5) ?
C2 C1 C6 C5 . . . . 1.6(4) ?
S1 C1 C6 C5 . . . . -178.2(2) ?
C4 C5 C6 C1 . . . . -1.6(4) ?
S1 N1 C7 C12 . . . . -151.28(18) ?
S1 N1 C7 C8 . . . . 32.7(3) ?
C12 C7 C8 C9 . . . . -2.8(3) ?
N1 C7 C8 C9 . . . . 173.15(19) ?
C7 C8 C9 C10 . . . . -0.2(3) ?
C8 C9 C10 C11 . . . . 2.6(3) ?
C8 C9 C10 C13 . . . . -173.90(18) ?
C9 C10 C11 C12 . . . . -1.9(3) ?
C13 C10 C11 C12 . . . . 174.4(2) ?
C10 C11 C12 C7 . . . . -1.0(4) ?
C8 C7 C12 C11 . . . . 3.4(3) ?
N1 C7 C12 C11 . . . . -172.8(2) ?
C11 C10 C13 O3 . . . . -177.6(2) ?
C9 C10 C13 O3 . . . . -1.4(3) ?
C11 C10 C13 C14 . . . . -0.9(3) ?
C9 C10 C13 C14 . . . . 175.41(19) ?
H1 N1 S1 O2 . . . . 159.7(18) ?
H1 N1 S1 O1 . . . . 30.7(18) ?
H1 N1 C7 C12 . . . . -1.2(19) ?
H1 N1 C7 C8 . . . . -177.3(18) ?
